data_7017590
loop_
_publ_author_name
'Anjaneyulu, O.'
'Maddileti, D.'
'Kumara Swamy, K. C.'

_publ_section_title
;
 Structural motifs in phenylbismuth heterocyclic carboxylates--secondary
 interactions leading to oligomers.
;
_journal_issue 3
_journal_name_full 'Dalton transactions (Cambridge, England : 2003)'
_journal_page_first 1004
_journal_page_last 1012
_journal_paper_doi 10.1039/c1dt11207d
_journal_volume 41
_journal_year 2012
_chemical_formula_sum 'C51 H39 Bi3 O6 S3'
_chemical_formula_weight 1470.94
_chemical_name_systematic
;
?
;
_space_group_IT_number 19
_symmetry_cell_setting orthorhombic
_symmetry_space_group_name_Hall 'P 2ac 2ab'
_symmetry_space_group_name_H-M 'P 21 21 21'
_atom_sites_solution_hydrogens geom
_atom_sites_solution_primary direct
_atom_sites_solution_secondary difmap
_audit_creation_method SHELXL-97
_cell_angle_alpha 90.00
_cell_angle_beta 90.00
_cell_angle_gamma 90.00
_cell_formula_units_Z 4
_cell_length_a 9.238(2)
_cell_length_b 17.369(4)
_cell_length_c 30.368(7)
_cell_measurement_temperature 273(2)
_cell_volume 4872.7(19)
_computing_cell_refinement 'Bruker SMART'
_computing_data_collection 'Bruker SMART'
_computing_data_reduction 'Bruker SAINT'
_computing_molecular_graphics 'Bruker SHELXTL'
_computing_publication_material 'Bruker SHELXTL'
_computing_structure_refinement 'SHELXL-97 (Sheldrick, 1997)'
_computing_structure_solution 'SHELXS-97 (Sheldrick, 1990)'
_diffrn_ambient_temperature 273(2)
_diffrn_measured_fraction_theta_full 1.000
_diffrn_measured_fraction_theta_max 1.000
_diffrn_measurement_device_type 'CCD area detector'
_diffrn_measurement_method 'phi and omega scans'
_diffrn_radiation_monochromator graphite
_diffrn_radiation_source 'fine-focus sealed tube'
_diffrn_radiation_type MoK\a
_diffrn_radiation_wavelength 0.71073
_diffrn_reflns_av_R_equivalents 0.0487
_diffrn_reflns_av_sigmaI/netI 0.0422
_diffrn_reflns_limit_h_max 10
_diffrn_reflns_limit_h_min -10
_diffrn_reflns_limit_k_max 20
_diffrn_reflns_limit_k_min -20
_diffrn_reflns_limit_l_max 35
_diffrn_reflns_limit_l_min -36
_diffrn_reflns_number 46869
_diffrn_reflns_theta_full 25.00
_diffrn_reflns_theta_max 25.00
_diffrn_reflns_theta_min 1.34
_diffrn_standards_decay_% none
_exptl_absorpt_coefficient_mu 10.984
_exptl_absorpt_correction_T_max 0.4063
_exptl_absorpt_correction_T_min 0.2174
_exptl_absorpt_correction_type empirical
_exptl_absorpt_process_details 'SADABS, Sheldrick 1996'
_exptl_crystal_colour colorless
_exptl_crystal_density_diffrn 2.005
_exptl_crystal_density_method 'not measured'
_exptl_crystal_description needles
_exptl_crystal_F_000 2760
_exptl_crystal_size_max 0.20
_exptl_crystal_size_mid 0.10
_exptl_crystal_size_min 0.10
_refine_diff_density_max 1.453
_refine_diff_density_min -0.667
_refine_diff_density_rms 0.133
_refine_ls_abs_structure_details 'Flack H D (1983), Acta Cryst. A39, 876-881'
_refine_ls_abs_structure_Flack 0.005(8)
_refine_ls_extinction_method none
_refine_ls_goodness_of_fit_ref 1.051
_refine_ls_hydrogen_treatment mixed
_refine_ls_matrix_type full
_refine_ls_number_parameters 558
_refine_ls_number_reflns 8553
_refine_ls_number_restraints 62
_refine_ls_restrained_S_all 1.056
_refine_ls_R_factor_all 0.0408
_refine_ls_R_factor_gt 0.0338
_refine_ls_shift/su_max 0.002
_refine_ls_shift/su_mean 0.000
_refine_ls_structure_factor_coef Fsqd
_refine_ls_weighting_details 'calc w=1/[\s^2^(Fo^2^)+(0.0459P)^2^+0.0000P] where P=(Fo^2^+2Fc^2^)/3'
_refine_ls_weighting_scheme calc
_refine_ls_wR_factor_gt 0.0803
_refine_ls_wR_factor_ref 0.0828
_reflns_number_gt 7614
_reflns_number_total 8553
_reflns_threshold_expression >2sigma(I)
_cod_data_source_file c1dt11207d.txt
_cod_data_source_block compound11
_cod_original_cell_volume 4872.7(18)
_cod_original_sg_symbol_H-M 'P21 21 21'
_cod_database_code 7017590

loop_
_symmetry_equiv_pos_as_xyz
'x, y, z'
'-x+1/2, -y, z+1/2'
'-x, y+1/2, -z+1/2'
'x+1/2, -y+1/2, -z'

loop_
_atom_site_label
_atom_site_type_symbol
_atom_site_fract_x
_atom_site_fract_y
_atom_site_fract_z
_atom_site_U_iso_or_equiv
_atom_site_adp_type
_atom_site_occupancy
_atom_site_symmetry_multiplicity
_atom_site_calc_flag
_atom_site_refinement_flags
Bi1 Bi 0.03558(3) 0.230368(19) 0.832696(10) 0.04281(10) Uani 1 1 d .
Bi2 Bi 0.52612(3) 0.272620(19) 0.846307(11) 0.04542(10) Uani 1 1 d .
Bi3 Bi 0.32500(3) 0.744996(18) 0.974060(11) 0.04398(10) Uani 1 1 d .
O1 O -0.0999(6) 0.1560(4) 0.7846(2) 0.0502(16) Uani 1 1 d .
O2 O 0.2308(7) 0.2941(3) 0.8803(2) 0.0493(15) Uani 1 1 d .
O3 O 0.3984(6) 0.3819(3) 0.8672(2) 0.0470(15) Uani 1 1 d .
O4 O 0.7289(6) 0.1728(4) 0.8338(2) 0.0485(16) Uani 1 1 d .
O5 O 0.4629(7) 0.8371(4) 0.9401(2) 0.0548(16) Uani 1 1 d .
O6 O 0.1016(6) 0.6704(3) 1.00074(19) 0.0470(15) Uani 1 1 d .
C1 C 0.1401(8) 0.1203(4) 0.8548(3) 0.042(2) Uani 1 1 d D
C2 C 0.1169(10) 0.0501(4) 0.8335(3) 0.060(3) Uani 1 1 d D
H2 H 0.0580 0.0486 0.8086 0.072 Uiso 1 1 calc R
C3 C 0.1798(11) -0.0172(5) 0.8486(3) 0.066(3) Uani 1 1 d D
H3 H 0.1621 -0.0636 0.8343 0.079 Uiso 1 1 calc R
C4 C 0.2685(13) -0.0150(6) 0.8850(3) 0.074(3) Uani 1 1 d D
H4 H 0.3113 -0.0603 0.8948 0.089 Uiso 1 1 calc R
C5 C 0.2955(13) 0.0520(5) 0.9070(4) 0.077(4) Uani 1 1 d D
H5 H 0.3548 0.0527 0.9318 0.093 Uiso 1 1 calc R
C6 C 0.2310(11) 0.1200(5) 0.8912(3) 0.063(3) Uani 1 1 d D
H6 H 0.2499 0.1661 0.9056 0.076 Uiso 1 1 calc R
C7 C 0.1864(8) 0.2470(4) 0.7759(2) 0.043(2) Uani 1 1 d D
C8 C 0.2429(10) 0.1859(5) 0.7518(3) 0.063(3) Uani 1 1 d D
H8 H 0.2179 0.1357 0.7591 0.076 Uiso 1 1 calc R
C9 C 0.3373(12) 0.1998(6) 0.7166(3) 0.085(4) Uani 1 1 d D
H9 H 0.3741 0.1590 0.7003 0.102 Uiso 1 1 calc R
C10 C 0.3755(12) 0.2751(6) 0.7062(4) 0.080(3) Uani 1 1 d D
H10 H 0.4419 0.2844 0.6838 0.096 Uiso 1 1 calc R
C11 C 0.3161(12) 0.3358(6) 0.7288(3) 0.069(3) Uani 1 1 d D
H11 H 0.3383 0.3861 0.7207 0.083 Uiso 1 1 calc R
C12 C 0.2238(10) 0.3222(5) 0.7634(3) 0.055(3) Uani 1 1 d D
H12 H 0.1852 0.3637 0.7789 0.066 Uiso 1 1 calc R
S1 S 0.2157(4) 0.51745(18) 0.89420(13) 0.0842(10) Uani 1 1 d .
C13 C 0.2742(9) 0.3614(5) 0.8808(3) 0.041(2) Uani 1 1 d .
C14 C 0.1758(11) 0.4209(5) 0.9005(3) 0.051(2) Uani 1 1 d .
C15 C 0.0488(10) 0.4084(5) 0.9241(3) 0.052(2) Uani 1 1 d .
H15 H 0.0085 0.3606 0.9305 0.062 Uiso 1 1 calc R
C16 C -0.0073(14) 0.4792(8) 0.9362(4) 0.095(4) Uani 1 1 d .
H16 H -0.0911 0.4834 0.9530 0.114 Uiso 1 1 calc R
C17 C 0.0675(14) 0.5426(9) 0.9221(5) 0.101(5) Uani 1 1 d .
H17 H 0.0394 0.5932 0.9275 0.121 Uiso 1 1 calc R
C18 C 0.6055(10) 0.2660(5) 0.9153(3) 0.052(2) Uani 1 1 d D
C19 C 0.6036(15) 0.3248(6) 0.9443(3) 0.114(6) Uani 1 1 d D
H19 H 0.5680 0.3722 0.9350 0.136 Uiso 1 1 calc R
C20 C 0.652(2) 0.3181(8) 0.9870(4) 0.147(8) Uani 1 1 d D
H20 H 0.6470 0.3603 1.0058 0.176 Uiso 1 1 calc R
C21 C 0.706(2) 0.2499(8) 1.0020(5) 0.147(8) Uani 1 1 d D
H21 H 0.7462 0.2454 1.0299 0.177 Uiso 1 1 calc R
C22 C 0.698(3) 0.1883(9) 0.9737(4) 0.207(13) Uani 1 1 d D
H22 H 0.7251 0.1398 0.9837 0.248 Uiso 1 1 calc R
C23 C 0.652(2) 0.1965(7) 0.9308(4) 0.151(8) Uani 1 1 d D
H23 H 0.6528 0.1540 0.9122 0.181 Uiso 1 1 calc R
C24 C 0.6917(10) 0.3558(5) 0.8210(3) 0.044(2) Uani 1 1 d D
C25 C 0.7454(10) 0.4181(5) 0.8439(3) 0.070(3) Uani 1 1 d D
H25 H 0.7133 0.4267 0.8725 0.084 Uiso 1 1 calc R
C26 C 0.8446(12) 0.4680(7) 0.8259(4) 0.093(4) Uani 1 1 d D
H26 H 0.8783 0.5102 0.8418 0.112 Uiso 1 1 calc R
C27 C 0.8938(14) 0.4535(8) 0.7829(4) 0.117(6) Uani 1 1 d D
H27 H 0.9603 0.4868 0.7700 0.141 Uiso 1 1 calc R
C28 C 0.8451(12) 0.3903(7) 0.7592(4) 0.081(4) Uani 1 1 d D
H28 H 0.8783 0.3803 0.7308 0.098 Uiso 1 1 calc R
C29 C 0.7464(11) 0.3437(6) 0.7792(3) 0.060(3) Uani 1 1 d D
H29 H 0.7137 0.3009 0.7637 0.072 Uiso 1 1 calc R
C30 C 0.7726(9) 0.1446(5) 0.7989(3) 0.039(2) Uani 1 1 d .
S2 S 0.7228(4) 0.0588(2) 0.72526(12) 0.0982(11) Uani 1 1 d .
C31 C 0.6722(8) 0.0921(4) 0.7751(3) 0.046(2) Uani 1 1 d D
C32 C 0.5291(6) 0.0660(3) 0.79271(19) 0.0103(12) Uiso 1 1 d D
H32 H 0.4841 0.0774 0.8193 0.012 Uiso 1 1 calc R
C33 C 0.4810(11) 0.0186(6) 0.7571(3) 0.120(7) Uani 1 1 d D
H33 H 0.3932 -0.0075 0.7588 0.144 Uiso 1 1 calc R
C34 C 0.5704(11) 0.0119(6) 0.7188(4) 0.086(4) Uani 1 1 d D
H34 H 0.5453 -0.0154 0.6935 0.103 Uiso 1 1 calc R
C35 C 0.1942(8) 0.7574(4) 0.9124(2) 0.046(2) Uani 1 1 d D
C36 C 0.0551(8) 0.7864(5) 0.9120(3) 0.060(3) Uani 1 1 d D
H36 H 0.0139 0.8047 0.9379 0.072 Uiso 1 1 calc R
C37 C -0.0237(11) 0.7886(6) 0.8732(3) 0.080(4) Uani 1 1 d D
H37 H -0.1178 0.8076 0.8733 0.096 Uiso 1 1 calc R
C38 C 0.0364(13) 0.7629(6) 0.8345(3) 0.088(4) Uani 1 1 d D
H38 H -0.0157 0.7645 0.8083 0.106 Uiso 1 1 calc R
C39 C 0.1750(15) 0.7348(7) 0.8354(3) 0.098(5) Uani 1 1 d D
H39 H 0.2176 0.7185 0.8093 0.117 Uiso 1 1 calc R
C40 C 0.2527(12) 0.7301(6) 0.8739(2) 0.072(3) Uani 1 1 d D
H40 H 0.3448 0.7085 0.8738 0.087 Uiso 1 1 calc R
C41 C 0.2233(9) 0.8372(5) 1.0150(3) 0.047(2) Uani 1 1 d D
C42 C 0.2095(10) 0.8218(6) 1.0601(3) 0.068(3) Uani 1 1 d D
H42 H 0.2445 0.7759 1.0717 0.081 Uiso 1 1 calc R
C43 C 0.1434(12) 0.8754(7) 1.0872(3) 0.086(4) Uani 1 1 d D
H43 H 0.1360 0.8654 1.1172 0.103 Uiso 1 1 calc R
C44 C 0.0882(13) 0.9437(7) 1.0707(4) 0.091(5) Uani 1 1 d D
H44 H 0.0374 0.9775 1.0887 0.109 Uiso 1 1 calc R
C45 C 0.1107(13) 0.9604(6) 1.0265(4) 0.099(5) Uani 1 1 d D
H45 H 0.0818 1.0079 1.0153 0.119 Uiso 1 1 calc R
C46 C 0.1760(11) 0.9068(5) 0.9988(3) 0.065(3) Uani 1 1 d D
H46 H 0.1878 0.9181 0.9691 0.078 Uiso 1 1 calc R
C47 C 0.0746(9) 0.6430(5) 1.0381(3) 0.045(2) Uani 1 1 d .
S3 S 0.1498(5) 0.5604(3) 1.11007(15) 0.1236(16) Uani 1 1 d .
C49 C 0.2969(7) 0.5486(4) 1.0352(2) 0.0265(16) Uiso 1 1 d D
H49 H 0.3270 0.5549 1.0062 0.032 Uiso 1 1 calc R
C48 C 0.1739(9) 0.5866(5) 1.0577(3) 0.051(2) Uani 1 1 d D
C50 C 0.3593(14) 0.4994(7) 1.0686(4) 0.110(5) Uani 1 1 d D
H50 H 0.4377 0.4672 1.0633 0.132 Uiso 1 1 calc R
C51 C 0.2899(13) 0.5049(8) 1.1101(5) 0.121(7) Uani 1 1 d D
H51 H 0.3221 0.4790 1.1351 0.146 Uiso 1 1 calc R

loop_
_atom_site_aniso_label
_atom_site_aniso_U_11
_atom_site_aniso_U_22
_atom_site_aniso_U_33
_atom_site_aniso_U_23
_atom_site_aniso_U_13
_atom_site_aniso_U_12
Bi1 0.03484(16) 0.0479(2) 0.04569(19) -0.00691(16) -0.00063(14) 0.00016(16)
Bi2 0.03887(17) 0.0498(2) 0.04764(19) -0.00943(16) -0.00198(15) 0.00440(16)
Bi3 0.03770(15) 0.0517(2) 0.04257(18) 0.00873(16) -0.00075(14) 0.00051(15)
O1 0.035(3) 0.067(4) 0.048(4) -0.013(3) -0.001(3) 0.000(3)
O2 0.050(4) 0.045(4) 0.053(4) -0.007(3) -0.002(3) -0.006(3)
O3 0.038(3) 0.048(4) 0.055(4) -0.005(3) 0.007(3) 0.002(3)
O4 0.041(4) 0.058(4) 0.047(4) -0.012(3) 0.004(3) 0.005(3)
O5 0.042(4) 0.069(4) 0.054(4) 0.013(3) -0.005(3) -0.003(3)
O6 0.043(3) 0.050(3) 0.047(4) 0.007(3) 0.000(3) 0.002(3)
C1 0.045(5) 0.036(5) 0.046(5) 0.010(4) 0.001(4) -0.008(4)
C2 0.062(6) 0.057(6) 0.061(7) -0.005(5) -0.014(5) -0.014(5)
C3 0.087(8) 0.054(6) 0.057(7) 0.001(5) -0.005(6) -0.003(6)
C4 0.090(9) 0.055(7) 0.077(9) 0.021(6) 0.007(7) 0.003(6)
C5 0.087(9) 0.076(8) 0.069(8) 0.019(7) -0.013(7) -0.004(7)
C6 0.078(8) 0.055(6) 0.057(7) 0.001(5) -0.026(6) -0.007(5)
C7 0.033(4) 0.059(6) 0.038(5) -0.005(4) -0.011(3) 0.002(4)
C8 0.083(7) 0.040(6) 0.067(7) 0.001(5) 0.013(6) 0.015(5)
C9 0.099(9) 0.095(9) 0.062(8) 0.005(7) 0.027(7) 0.044(8)
C10 0.076(7) 0.098(9) 0.065(8) 0.016(8) 0.023(6) -0.009(7)
C11 0.081(8) 0.075(7) 0.051(7) 0.010(6) 0.008(6) -0.031(7)
C12 0.055(6) 0.055(6) 0.056(6) -0.007(5) -0.010(5) -0.012(5)
S1 0.076(2) 0.0642(18) 0.112(3) -0.0256(18) -0.001(2) 0.0086(15)
C13 0.039(5) 0.044(5) 0.040(5) -0.011(4) -0.008(4) 0.005(4)
C14 0.045(5) 0.054(5) 0.053(6) -0.010(4) -0.014(5) 0.006(5)
C15 0.042(5) 0.059(6) 0.054(6) -0.013(5) 0.013(5) 0.010(5)
C16 0.072(9) 0.138(13) 0.077(9) -0.025(9) 0.013(7) 0.009(9)
C17 0.066(8) 0.116(11) 0.120(12) -0.068(10) -0.026(8) 0.035(8)
C18 0.076(6) 0.040(5) 0.042(5) 0.007(4) -0.002(4) 0.007(5)
C19 0.207(18) 0.077(9) 0.057(8) -0.012(7) -0.034(10) 0.026(10)
C20 0.27(2) 0.109(12) 0.064(9) -0.010(9) -0.032(13) 0.046(15)
C21 0.26(2) 0.121(11) 0.057(8) -0.022(8) -0.055(11) 0.071(15)
C22 0.39(4) 0.166(17) 0.060(10) 0.012(12) -0.024(17) 0.14(2)
C23 0.28(2) 0.124(13) 0.051(8) -0.006(9) 0.004(12) 0.080(16)
C24 0.045(5) 0.047(5) 0.040(5) -0.001(4) -0.006(4) 0.017(4)
C25 0.063(6) 0.089(8) 0.058(7) -0.007(6) -0.004(6) -0.018(6)
C26 0.085(10) 0.111(11) 0.084(10) 0.008(8) 0.001(8) -0.030(8)
C27 0.053(8) 0.151(15) 0.148(16) 0.069(13) 0.016(10) 0.014(10)
C28 0.073(9) 0.094(9) 0.077(9) 0.005(8) 0.027(7) 0.017(7)
C29 0.067(7) 0.062(7) 0.052(6) 0.006(5) 0.003(6) 0.021(6)
C30 0.037(5) 0.039(5) 0.040(5) 0.005(4) -0.004(4) 0.005(4)
S2 0.096(3) 0.104(3) 0.095(3) -0.020(2) -0.004(2) -0.008(2)
C31 0.049(5) 0.036(5) 0.053(6) -0.005(4) -0.012(5) 0.012(4)
C33 0.038(7) 0.141(13) 0.182(16) 0.093(12) 0.064(9) 0.026(7)
C34 0.076(8) 0.046(6) 0.134(12) -0.012(7) -0.056(8) -0.010(5)
C35 0.047(5) 0.045(5) 0.046(5) 0.013(4) -0.003(4) -0.007(4)
C36 0.050(6) 0.094(8) 0.037(5) 0.010(5) -0.004(4) 0.001(5)
C37 0.058(6) 0.115(10) 0.067(8) 0.031(7) -0.022(6) -0.012(7)
C38 0.127(11) 0.075(8) 0.062(7) 0.014(7) -0.040(8) -0.027(9)
C39 0.179(14) 0.081(8) 0.033(6) -0.011(6) -0.008(7) 0.037(10)
C40 0.096(7) 0.076(7) 0.044(6) -0.005(6) 0.005(6) 0.028(7)
C41 0.040(5) 0.063(6) 0.039(5) -0.001(4) 0.010(4) -0.003(4)
C42 0.059(7) 0.084(8) 0.059(7) -0.008(6) 0.006(6) -0.009(6)
C43 0.094(10) 0.126(11) 0.039(6) -0.033(7) 0.015(6) -0.020(9)
C44 0.066(8) 0.118(12) 0.088(10) -0.064(10) 0.003(8) -0.008(8)
C45 0.077(8) 0.062(7) 0.158(15) -0.028(9) -0.037(10) 0.005(6)
C46 0.075(7) 0.057(6) 0.062(7) -0.004(5) -0.002(6) -0.007(6)
C47 0.034(5) 0.052(5) 0.047(6) 0.011(4) -0.006(4) -0.005(4)
S3 0.089(3) 0.161(4) 0.121(3) 0.059(3) -0.012(3) 0.005(3)
C48 0.041(5) 0.053(5) 0.059(6) 0.020(5) -0.004(5) -0.007(5)
C50 0.063(9) 0.117(11) 0.151(15) 0.023(11) 0.012(9) 0.032(8)
C51 0.063(9) 0.094(10) 0.207(19) 0.083(12) -0.020(10) 0.009(7)

loop_
_atom_type_symbol
_atom_type_description
_atom_type_scat_dispersion_real
_atom_type_scat_dispersion_imag
_atom_type_scat_source
C C 0.0033 0.0016 'International Tables Vol C Tables 4.2.6.8 and 6.1.1.4'
H H 0.0000 0.0000 'International Tables Vol C Tables 4.2.6.8 and 6.1.1.4'
O O 0.0106 0.0060 'International Tables Vol C Tables 4.2.6.8 and 6.1.1.4'
S S 0.1246 0.1234 'International Tables Vol C Tables 4.2.6.8 and 6.1.1.4'
Bi Bi -4.1077 10.2566 'International Tables Vol C Tables 4.2.6.8 and 6.1.1.4'

loop_
_geom_angle_atom_site_label_1
_geom_angle_atom_site_label_2
_geom_angle_atom_site_label_3
_geom_angle
_geom_angle_site_symmetry_1
_geom_angle_site_symmetry_3
C7 Bi1 C1 94.2(3) . .
C7 Bi1 O1 85.5(2) . .
C1 Bi1 O1 86.9(2) . .
C7 Bi1 O2 86.6(2) . .
C1 Bi1 O2 84.1(2) . .
O1 Bi1 O2 167.6(2) . .
C18 Bi2 C24 97.5(3) . .
C18 Bi2 O3 87.3(3) . .
C24 Bi2 O3 85.0(2) . .
C18 Bi2 O4 82.2(3) . .
C24 Bi2 O4 83.5(2) . .
O3 Bi2 O4 163.3(2) . .
C41 Bi3 C35 99.7(3) . .
C41 Bi3 O5 89.0(3) . .
C35 Bi3 O5 81.8(2) . .
C41 Bi3 O6 81.3(2) . .
C35 Bi3 O6 83.0(2) . .
O5 Bi3 O6 160.3(2) . .
C30 O1 Bi1 111.8(6) 1_455 .
C13 O2 Bi1 130.1(6) . .
C13 O3 Bi2 108.6(5) . .
C30 O4 Bi2 129.0(5) . .
C47 O5 Bi3 114.1(6) 4_567 .
C47 O6 Bi3 129.5(5) . .
C6 C1 C2 117.3(8) . .
C6 C1 Bi1 120.1(6) . .
C2 C1 Bi1 122.6(6) . .
C3 C2 C1 121.3(8) . .
C3 C2 H2 119.4 . .
C1 C2 H2 119.4 . .
C4 C3 C2 119.6(9) . .
C4 C3 H3 120.2 . .
C2 C3 H3 120.2 . .
C5 C4 C3 121.8(10) . .
C5 C4 H4 119.1 . .
C3 C4 H4 119.1 . .
C4 C5 C6 118.0(10) . .
C4 C5 H5 121.0 . .
C6 C5 H5 121.0 . .
C1 C6 C5 122.1(9) . .
C1 C6 H6 118.9 . .
C5 C6 H6 118.9 . .
C8 C7 C12 118.4(8) . .
C8 C7 Bi1 122.8(6) . .
C12 C7 Bi1 118.8(5) . .
C7 C8 C9 120.2(9) . .
C7 C8 H8 119.9 . .
C9 C8 H8 119.9 . .
C10 C9 C8 119.6(9) . .
C10 C9 H9 120.2 . .
C8 C9 H9 120.2 . .
C11 C10 C9 120.5(9) . .
C11 C10 H10 119.8 . .
C9 C10 H10 119.8 . .
C10 C11 C12 119.9(9) . .
C10 C11 H11 120.0 . .
C12 C11 H11 120.0 . .
C11 C12 C7 121.3(9) . .
C11 C12 H12 119.4 . .
C7 C12 H12 119.4 . .
C17 S1 C14 91.3(7) . .
O2 C13 O3 123.7(8) . .
O2 C13 C14 117.4(8) . .
O3 C13 C14 118.9(8) . .
C15 C14 C13 127.4(9) . .
C15 C14 S1 112.9(7) . .
C13 C14 S1 119.7(7) . .
C16 C15 C14 108.3(10) . .
C16 C15 H15 125.9 . .
C14 C15 H15 125.9 . .
C17 C16 C15 116.2(12) . .
C17 C16 H16 121.9 . .
C15 C16 H16 121.9 . .
C16 C17 S1 111.2(10) . .
C16 C17 H17 124.4 . .
S1 C17 H17 124.4 . .
C19 C18 C23 116.6(9) . .
C19 C18 Bi2 124.9(7) . .
C23 C18 Bi2 118.4(7) . .
C18 C19 C20 123.2(11) . .
C18 C19 H19 118.4 . .
C20 C19 H19 118.4 . .
C21 C20 C19 120.4(13) . .
C21 C20 H20 119.8 . .
C19 C20 H20 119.8 . .
C20 C21 C22 116.7(12) . .
C20 C21 H21 121.7 . .
C22 C21 H21 121.7 . .
C21 C22 C23 121.8(13) . .
C21 C22 H22 119.1 . .
C23 C22 H22 119.1 . .
C18 C23 C22 121.0(12) . .
C18 C23 H23 119.5 . .
C22 C23 H23 119.5 . .
C25 C24 C29 116.8(9) . .
C25 C24 Bi2 125.4(6) . .
C29 C24 Bi2 117.8(7) . .
C26 C25 C24 122.4(10) . .
C26 C25 H25 118.8 . .
C24 C25 H25 118.8 . .
C25 C26 C27 118.1(12) . .
C25 C26 H26 121.0 . .
C27 C26 H26 121.0 . .
C28 C27 C26 121.3(13) . .
C28 C27 H27 119.3 . .
C26 C27 H27 119.3 . .
C29 C28 C27 117.1(11) . .
C29 C28 H28 121.5 . .
C27 C28 H28 121.5 . .
C28 C29 C24 124.3(10) . .
C28 C29 H29 117.8 . .
C24 C29 H29 117.8 . .
O4 C30 O1 122.3(8) . 1_655
O4 C30 C31 117.1(8) . .
O1 C30 C31 120.5(8) 1_655 .
C34 S2 C31 92.3(5) . .
C30 C31 C32 124.2(7) . .
C30 C31 S2 118.3(6) . .
C32 C31 S2 117.5(6) . .
C33 C32 C31 100.3(6) . .
C33 C32 H32 129.9 . .
C31 C32 H32 129.9 . .
C32 C33 C34 118.8(8) . .
C32 C33 H33 120.6 . .
C34 C33 H33 120.6 . .
C33 C34 S2 110.9(8) . .
C33 C34 H34 124.5 . .
S2 C34 H34 124.5 . .
C40 C35 C36 118.9(8) . .
C40 C35 Bi3 117.8(6) . .
C36 C35 Bi3 123.1(6) . .
C35 C36 C37 120.5(9) . .
C35 C36 H36 119.7 . .
C37 C36 H36 119.7 . .
C38 C37 C36 120.4(10) . .
C38 C37 H37 119.8 . .
C36 C37 H37 119.8 . .
C39 C38 C37 118.4(10) . .
C39 C38 H38 120.8 . .
C37 C38 H38 120.8 . .
C38 C39 C40 121.8(10) . .
C38 C39 H39 119.1 . .
C40 C39 H39 119.1 . .
C39 C40 C35 119.9(9) . .
C39 C40 H40 120.1 . .
C35 C40 H40 120.1 . .
C46 C41 C42 119.3(9) . .
C46 C41 Bi3 124.4(6) . .
C42 C41 Bi3 116.4(6) . .
C43 C42 C41 119.5(10) . .
C43 C42 H42 120.2 . .
C41 C42 H42 120.2 . .
C44 C43 C42 121.5(10) . .
C44 C43 H43 119.3 . .
C42 C43 H43 119.3 . .
C43 C44 C45 118.3(11) . .
C43 C44 H44 120.8 . .
C45 C44 H44 120.8 . .
C44 C45 C46 120.5(11) . .
C44 C45 H45 119.7 . .
C46 C45 H45 119.7 . .
C41 C46 C45 120.6(9) . .
C41 C46 H46 119.7 . .
C45 C46 H46 119.7 . .
O6 C47 O5 121.7(8) . 4_467
O6 C47 C48 119.7(8) . .
O5 C47 C48 118.6(8) 4_467 .
C51 S3 C48 93.3(6) . .
C50 C49 C48 104.2(7) . .
C50 C49 H49 127.9 . .
C48 C49 H49 127.9 . .
C47 C48 C49 126.1(8) . .
C47 C48 S3 119.0(7) . .
C49 C48 S3 114.9(6) . .
C51 C50 C49 113.8(10) . .
C51 C50 H50 123.1 . .
C49 C50 H50 123.1 . .
C50 C51 S3 113.7(10) . .
C50 C51 H51 123.2 . .
S3 C51 H51 123.2 . .

loop_
_geom_bond_atom_site_label_1
_geom_bond_atom_site_label_2
_geom_bond_distance
_geom_bond_site_symmetry_2
Bi1 C7 2.236(8) .
Bi1 C1 2.244(8) .
Bi1 O1 2.317(6) .
Bi1 O2 2.564(6) .
Bi2 C18 2.223(8) .
Bi2 C24 2.239(9) .
Bi2 O3 2.324(6) .
Bi2 O4 2.580(6) .
Bi3 C41 2.235(8) .
Bi3 C35 2.238(8) .
Bi3 O5 2.290(6) .
Bi3 O6 2.568(6) .
O1 C30 1.272(10) 1_455
O2 C13 1.235(10) .
O3 C13 1.270(11) .
O4 C30 1.236(10) .
O5 C47 1.273(11) 4_567
O6 C47 1.257(10) .
C1 C6 1.390(8) .
C1 C2 1.397(8) .
C2 C3 1.384(8) .
C2 H2 0.9300 .
C3 C4 1.376(8) .
C3 H3 0.9300 .
C4 C5 1.365(9) .
C4 H4 0.9300 .
C5 C6 1.407(8) .
C5 H5 0.9300 .
C6 H6 0.9300 .
C7 C8 1.390(8) .
C7 C12 1.403(8) .
C8 C9 1.400(8) .
C8 H8 0.9300 .
C9 C10 1.391(9) .
C9 H9 0.9300 .
C10 C11 1.372(8) .
C10 H10 0.9300 .
C11 C12 1.373(8) .
C11 H11 0.9300 .
C12 H12 0.9300 .
S1 C17 1.669(13) .
S1 C14 1.727(10) .
C13 C14 1.501(12) .
C14 C15 1.391(13) .
C15 C16 1.386(15) .
C15 H15 0.9300 .
C16 C17 1.369(19) .
C16 H16 0.9300 .
C17 H17 0.9300 .
C18 C19 1.350(8) .
C18 C23 1.366(9) .
C19 C20 1.376(9) .
C19 H19 0.9300 .
C20 C21 1.364(9) .
C20 H20 0.9300 .
C21 C22 1.375(9) .
C21 H21 0.9300 .
C22 C23 1.376(9) .
C22 H22 0.9300 .
C23 H23 0.9300 .
C24 C25 1.378(8) .
C24 C29 1.384(8) .
C25 C26 1.375(9) .
C25 H25 0.9300 .
C26 C27 1.407(9) .
C26 H26 0.9300 .
C27 C28 1.386(9) .
C27 H27 0.9300 .
C28 C29 1.363(9) .
C28 H28 0.9300 .
C29 H29 0.9300 .
C30 O1 1.272(10) 1_655
C30 C31 1.488(12) .
S2 C34 1.638(10) .
S2 C31 1.686(9) .
C31 C32 1.496(8) .
C32 C33 1.429(9) .
C32 H32 0.9300 .
C33 C34 1.433(9) .
C33 H33 0.9300 .
C34 H34 0.9300 .
C35 C40 1.374(8) .
C35 C36 1.381(8) .
C36 C37 1.384(8) .
C36 H36 0.9300 .
C37 C38 1.374(9) .
C37 H37 0.9300 .
C38 C39 1.371(9) .
C38 H38 0.9300 .
C39 C40 1.373(9) .
C39 H39 0.9300 .
C40 H40 0.9300 .
C41 C46 1.375(8) .
C41 C42 1.401(8) .
C42 C43 1.386(8) .
C42 H42 0.9300 .
C43 C44 1.385(9) .
C43 H43 0.9300 .
C44 C45 1.389(9) .
C44 H44 0.9300 .
C45 C46 1.393(8) .
C45 H45 0.9300 .
C46 H46 0.9300 .
C47 O5 1.273(10) 4_467
C47 C48 1.467(12) .
S3 C51 1.613(13) .
S3 C48 1.669(9) .
C49 C50 1.446(9) .
C49 C48 1.481(8) .
C49 H49 0.9300 .
C50 C51 1.419(9) .
C50 H50 0.9300 .
C51 H51 0.9300 .
